data_2005326
loop_
_publ_author_name
'Neidle, S.'
'Capaldi, D. C.'
'Reese, C. B.'
'Roselt, P. D.'

_publ_section_title
4-Amino-1-(2-deoxy-\b-<small>D</small>-ribofuranosyl)-6,7-dihydro-1<i>H</i>,5<i>H</i>-cyclopentapyrimidine-2-one
_journal_issue 9
_journal_name_full 'Acta Crystallographica Section C'
_journal_page_first 2332
_journal_page_last 2334
_journal_paper_doi 10.1107/S0108270196002582
_journal_volume 52
_journal_year 1996
_chemical_formula_moiety 'C12 H17 N3 O4'
_chemical_formula_sum 'C12 H17 N3 O4'
_chemical_formula_weight 267.29
_chemical_name_systematic
;
  4-amino-1-(2-deoxy-\b-D-ribofuranosyl)-5,6,7-1H-
cyclopentapyridine-2-one
;
_space_group_IT_number 19
_symmetry_cell_setting orthorhombic
_symmetry_space_group_name_Hall 'P 2ac 2ab'
_symmetry_space_group_name_H-M 'P 21 21 21'
_audit_creation_method SHELXL
_cell_angle_alpha 90.00
_cell_angle_beta 90.00
_cell_angle_gamma 90.00
_cell_formula_units_Z 4
_cell_length_a 9.543(4)
_cell_length_b 10.2790(10)
_cell_length_c 12.231(5)
_cell_measurement_reflns_used 250
_cell_measurement_temperature 293(2)
_cell_measurement_theta_max 22
_cell_measurement_theta_min 2
_cell_volume 1199.8(7)
_computing_cell_refinement MADNES
_computing_data_collection 'MADNES (Enraf-Nonius, 1990)'
_computing_data_reduction MADNES
_computing_molecular_graphics 'ORTEX (McArdle, 1993)'
_computing_publication_material SHELXL93
_computing_structure_refinement 'SHELXL93 (Sheldrick, 1993)'
_computing_structure_solution 'SHELXS86 (Sheldrick, 1990)'
_diffrn_ambient_temperature 293(2)
_diffrn_measurement_device 'Enraf-Nonius FAST'
_diffrn_measurement_method '\w scans, 0.2\% steps'
_diffrn_radiation_monochromator graphite
_diffrn_radiation_source 'rotating anode'
_diffrn_radiation_type MoK\a
_diffrn_radiation_wavelength 0.71073
_diffrn_reflns_av_R_equivalents 0.0354
_diffrn_reflns_av_sigmaI/netI 0.0898
_diffrn_reflns_limit_h_max 10
_diffrn_reflns_limit_h_min -10
_diffrn_reflns_limit_k_max 11
_diffrn_reflns_limit_k_min -10
_diffrn_reflns_limit_l_max 14
_diffrn_reflns_limit_l_min -10
_diffrn_reflns_number 5215
_diffrn_reflns_theta_max 24.89
_diffrn_reflns_theta_min 2.59
_diffrn_standards_number No
_exptl_absorpt_coefficient_mu 0.112
_exptl_absorpt_correction_type none
_exptl_crystal_colour colourless
_exptl_crystal_density_diffrn 1.480
_exptl_crystal_density_meas ?
_exptl_crystal_description prismatic
_exptl_crystal_F_000 568
_exptl_crystal_size_max 0.3
_exptl_crystal_size_mid 0.1
_exptl_crystal_size_min 0.06
_refine_diff_density_max 0.45
_refine_diff_density_min -0.30
_refine_ls_extinction_method none
_refine_ls_goodness_of_fit_all 0.969
_refine_ls_goodness_of_fit_obs 1.059
_refine_ls_hydrogen_treatment 'H atoms riding, U~iso~ refined'
_refine_ls_matrix_type full
_refine_ls_number_parameters 240
_refine_ls_number_reflns 1875
_refine_ls_number_restraints 0
_refine_ls_restrained_S_all 0.969
_refine_ls_restrained_S_obs 1.059
_refine_ls_R_factor_all 0.0590
_refine_ls_R_factor_obs 0.0493
_refine_ls_shift/esd_max 0.000
_refine_ls_shift/esd_mean 0.000
_refine_ls_structure_factor_coef Fsqd
_refine_ls_weighting_details 'w = 1/[\s^2^(Fo^2^)+(0.1291P)^2^] where P=(Fo^2^+2Fc^2^)/3'
_refine_ls_weighting_scheme calc
_refine_ls_wR_factor_all 0.1124
_refine_ls_wR_factor_obs 0.1103
_reflns_number_observed 1541
_reflns_number_total 1875
_reflns_observed_criterion >2sigma(I)
_cod_data_source_file bm1048.cif
_cod_data_source_block cbr
_cod_depositor_comments
;
The following automatic conversions were performed:

'_exptl_crystal_density_meas' value 'not measured' was changed to '?'
- the value is perceived as not measured.

Automatic conversion script
Id: cif_fix_values 3008 2015-01-20 13:52:24Z robertas 

The following automatic conversions were performed:

'_refine_ls_weighting_scheme' value 'calc w =
1/[\s^2^(Fo^2^)+(0.1291P)^2^] where P=(Fo^2^+2Fc^2^)/3' was changed
to 'calc'. New tag '_refine_ls_weighting_details' was created. The
value of the new tag was set to 'w = 1/[\s^2^(Fo^2^)+(0.1291P)^2^]
where P=(Fo^2^+2Fc^2^)/3'.

Automatic conversion script
Id: cif_fix_values 3143 2015-03-26 13:38:13Z robertas 
;
_cod_database_code 2005326

loop_
_symmetry_equiv_pos_as_xyz
'x, y, z'
'-x+1/2, -y, z+1/2'
'x+1/2, -y+1/2, -z'
'-x, y+1/2, -z+1/2'

loop_
_atom_site_aniso_label
_atom_site_aniso_U_11
_atom_site_aniso_U_22
_atom_site_aniso_U_33
_atom_site_aniso_U_12
_atom_site_aniso_U_13
_atom_site_aniso_U_23
N1 0.0208(14) 0.017(2) 0.0155(14) 0.0002(11) -0.0035(12) 0.0004(12)
C2 0.016(2) 0.026(2) 0.013(2) 0.0038(13) 0.0027(14) -0.003(2)
O2 0.0306(12) 0.0205(13) 0.0186(13) 0.0046(10) -0.0041(11) 0.0000(11)
N3 0.0224(13) 0.0144(15) 0.0170(15) 0.0011(11) 0.0018(12) -0.0016(12)
C4 0.018(2) 0.014(2) 0.019(2) -0.0011(13) 0.0035(15) -0.0017(14)
N4 0.040(2) 0.022(2) 0.020(2) 0.0013(12) -0.0078(15) -0.0016(13)
C5 0.015(2) 0.018(2) 0.018(2) 0.0024(13) 0.0028(15) 0.0017(15)
C6 0.0130(15) 0.020(2) 0.015(2) 0.0035(13) 0.0007(14) 0.0012(14)
C7 0.023(2) 0.021(2) 0.018(2) 0.0004(14) -0.0022(15) 0.001(2)
C8 0.038(2) 0.028(2) 0.021(2) -0.003(2) -0.004(2) 0.002(2)
C9 0.025(2) 0.023(2) 0.021(2) 0.0003(14) -0.0018(14) 0.003(2)
C1' 0.030(2) 0.016(2) 0.018(2) -0.0033(15) -0.003(2) 0.000(2)
C2' 0.029(2) 0.017(2) 0.019(2) 0.0027(14) 0.0027(15) -0.0024(14)
C3' 0.030(2) 0.013(2) 0.016(2) 0.0009(14) -0.001(2) -0.002(2)
O3' 0.0421(14) 0.0197(13) 0.0215(13) 0.0073(10) 0.0007(12) 0.0036(11)
O4' 0.0222(12) 0.0227(13) 0.0214(12) 0.0014(10) 0.0019(10) 0.0063(10)
C4' 0.025(2) 0.015(2) 0.022(2) -0.0038(14) -0.005(2) -0.0004(15)
C5' 0.021(2) 0.025(2) 0.024(2) -0.004(2) -0.001(2) 0.005(2)
O5' 0.0262(12) 0.0287(15) 0.0256(13) 0.0070(11) -0.0029(10) -0.0036(11)

loop_
_atom_site_label
_atom_site_occupancy
_atom_site_fract_x
_atom_site_fract_y
_atom_site_fract_z
_atom_site_U_iso_or_equiv
_atom_site_thermal_displace_type
_atom_site_calc_flag
_atom_site_refinement_flags
_atom_site_type_symbol
N1 1 -0.0878(2) 0.8283(3) -0.0201(2) 0.0177(6) Uani d . N
C2 1 -0.0158(3) 0.8987(3) 0.0608(2) 0.0183(8) Uani d . C
O2 1 0.0318(2) 0.8405(2) 0.1410(2) 0.0232(5) Uani d . O
N3 1 -0.0031(3) 1.0298(3) 0.0495(2) 0.0179(6) Uani d . N
C4 1 -0.0611(3) 1.0916(3) -0.0364(3) 0.0171(7) Uani d . C
N4 1 -0.0627(3) 1.2209(3) -0.0380(2) 0.0273(7) Uani d . N
H4A 1 -0.0271(3) 1.2641(3) 0.0153(2) 0.033 Uiso calc R H
H4B 1 -0.0995(3) 1.2613(3) -0.0925(2) 0.033 Uiso calc R H
C5 1 -0.1159(3) 1.0206(3) -0.1265(2) 0.0172(7) Uani d . C
C6 1 -0.1295(3) 0.8901(3) -0.1147(2) 0.0163(7) Uani d . C
C7 1 -0.1862(3) 0.8253(3) -0.2145(3) 0.0209(8) Uani d . C
H7A 1 -0.2761(3) 0.7848(3) -0.1996(3) 0.025 Uiso calc R H
H7B 1 -0.1218(3) 0.7598(3) -0.2416(3) 0.025 Uiso calc R H
C8 1 -0.2018(4) 0.9385(3) -0.2969(3) 0.0291(9) Uani d . C
H8A 1 -0.1403(4) 0.9249(3) -0.3590(3) 0.035 Uiso calc R H
H8B 1 -0.2975(4) 0.9429(3) -0.3234(3) 0.035 Uiso calc R H
C9 1 -0.1633(3) 1.0651(3) -0.2384(3) 0.0230(8) Uani d . C
H9A 1 -0.0885(3) 1.1101(3) -0.2765(3) 0.028 Uiso calc R H
H9B 1 -0.2438(3) 1.1224(3) -0.2330(3) 0.028 Uiso calc R H
C1' 1 -0.1263(4) 0.6926(3) -0.0010(3) 0.0212(8) Uani d . C
H1' 1 -0.1733(4) 0.6604(3) -0.0669(3) 0.025 Uiso calc R H
C2' 1 -0.0065(4) 0.5982(3) 0.0265(3) 0.0218(8) Uani d . C
H2'1 1 0.0014(4) 0.5308(3) -0.0286(3) 0.026 Uiso calc R H
H2'2 1 0.0821(4) 0.6440(3) 0.0317(3) 0.026 Uiso calc R H
C3' 1 -0.0480(3) 0.5404(3) 0.1370(3) 0.0199(7) Uani d . C
H3' 1 -0.0039(3) 0.5893(3) 0.1966(3) 0.024 Uiso calc R H
O3' 1 -0.0104(2) 0.4071(2) 0.1433(2) 0.0277(6) Uani d . O
H3'1 1 -0.0334(2) 0.3779(2) 0.2030(2) 0.042 Uiso calc R H
O4' 1 -0.2240(2) 0.6866(2) 0.0869(2) 0.0221(6) Uani d . O
C4' 1 -0.2062(3) 0.5622(3) 0.1375(3) 0.0204(7) Uani d . C
H4' 1 -0.2495(3) 0.4963(3) 0.0905(3) 0.024 Uiso calc R H
C5' 1 -0.2788(3) 0.5585(3) 0.2481(3) 0.0235(8) Uani d . C
H5'1 1 -0.3767(3) 0.5805(3) 0.2375(3) 0.028 Uiso calc R H
H5'2 1 -0.2751(3) 0.4700(3) 0.2755(3) 0.028 Uiso calc R H
O5' 1 -0.2226(2) 0.6426(2) 0.3296(2) 0.0268(6) Uani d . O
H5' 1 -0.1444(2) 0.6171(2) 0.3473(2) 0.040 Uiso calc R H

loop_
_atom_type_symbol
_atom_type_description
_atom_type_scat_dispersion_real
_atom_type_scat_dispersion_imag
_atom_type_scat_source
C C 0.0033 0.0016 'International Tables Vol C Tables 4.2.6.8 and 6.1.1.4'
H H 0.0000 0.0000 'International Tables Vol C Tables 4.2.6.8 and 6.1.1.4'
N N 0.0061 0.0033 'International Tables Vol C Tables 4.2.6.8 and 6.1.1.4'
O O 0.0106 0.0060 'International Tables Vol C Tables 4.2.6.8 and 6.1.1.4'

loop_
_geom_angle_atom_site_label_1
_geom_angle_atom_site_label_2
_geom_angle_atom_site_label_3
_geom_angle
_geom_angle_publ_flag
C6 N1 C2 119.6(3) no
C6 N1 C1' 120.1(3) no
C2 N1 C1' 120.1(2) no
O2 C2 N3 121.9(3) no
O2 C2 N1 119.3(3) no
N3 C2 N1 118.8(3) no
C4 N3 C2 120.7(3) no
N4 C4 N3 119.2(3) no
N4 C4 C5 119.8(3) no
N3 C4 C5 120.9(3) no
C6 C5 C4 117.4(3) no
C6 C5 C9 111.5(3) no
C4 C5 C9 131.0(3) no
C5 C6 N1 121.2(3) no
C5 C6 C7 112.9(3) no
N1 C6 C7 125.8(3) no
C6 C7 C8 103.4(3) no
C9 C8 C7 108.2(3) no
C5 C9 C8 103.8(3) no
O4' C1' N1 109.1(2) no
O4' C1' C2' 107.1(2) no
N1 C1' C2' 116.8(3) no
C3' C2' C1' 104.3(3) no
O3' C3' C2' 111.0(3) no
O3' C3' C4' 113.1(3) no
C2' C3' C4' 101.7(3) no
C1' O4' C4' 106.7(2) no
O4' C4' C5' 110.7(2) no
O4' C4' C3' 104.3(3) no
C5' C4' C3' 116.8(3) no
O5' C5' C4' 115.9(2) no

loop_
_geom_bond_atom_site_label_1
_geom_bond_atom_site_label_2
_geom_bond_distance
_geom_bond_publ_flag
N1 C6 1.379(4) no
N1 C2 1.406(4) no
N1 C1' 1.460(4) no
C2 O2 1.236(4) no
C2 N3 1.360(4) no
N3 C4 1.346(4) no
C4 N4 1.329(4) no
C4 C5 1.422(5) no
C5 C6 1.355(4) no
C5 C9 1.512(4) no
C6 C7 1.492(5) no
C7 C8 1.547(5) no
C8 C9 1.530(5) no
C1' O4' 1.425(4) no
C1' C2' 1.537(5) no
C2' C3' 1.529(4) no
C3' O3' 1.419(4) no
C3' C4' 1.526(4) no
O4' C4' 1.431(4) no
C4' C5' 1.519(5) no
C5' O5' 1.425(4) no

loop_
_geom_torsion_atom_site_label_1
_geom_torsion_atom_site_label_2
_geom_torsion_atom_site_label_3
_geom_torsion_atom_site_label_4
_geom_torsion
_geom_torsion_publ_flag
C6 N1 C2 O2 -173.8(3) ?
C1' N1 C2 O2 10.2(4) ?
C6 N1 C2 N3 7.5(4) ?
C1' N1 C2 N3 -168.5(3) ?
O2 C2 N3 C4 -177.1(3) ?
N1 C2 N3 C4 1.5(4) ?
C2 N3 C4 N4 171.3(3) ?
C2 N3 C4 C5 -10.9(4) ?
N4 C4 C5 C6 -171.1(3) ?
N3 C4 C5 C6 11.0(4) ?
N4 C4 C5 C9 9.2(5) ?
N3 C4 C5 C9 -168.6(3) ?
C4 C5 C6 N1 -1.9(5) ?
C9 C5 C6 N1 177.8(3) ?
C4 C5 C6 C7 -179.3(3) ?
C9 C5 C6 C7 0.4(4) ?
C2 N1 C6 C5 -7.2(4) ?
C1' N1 C6 C5 168.8(3) ?
C2 N1 C6 C7 169.9(3) ?
C1' N1 C6 C7 -14.1(4) ?
C5 C6 C7 C8 2.3(4) ?
N1 C6 C7 C8 -175.0(3) ?
C6 C7 C8 C9 -4.0(3) ?
C6 C5 C9 C8 -2.9(3) ?
C4 C5 C9 C8 176.7(3) ?
C7 C8 C9 C5 4.2(3) ?
C6 N1 C1' O4' -111.6(3) ?
C2 N1 C1' O4' 64.4(3) yes
C6 N1 C1' C2' 126.9(3) ?
C2 N1 C1' C2' -57.1(4) ?
O4' C1' C2' C3' 0.1(3) yes
N1 C1' C2' C3' 122.6(3) ?
C1' C2' C3' O3' 142.9(3) ?
C1' C2' C3' C4' 22.4(3) yes
N1 C1' O4' C4' -151.9(2) ?
C2' C1' O4' C4' -24.6(3) yes
C1' O4' C4' C5' 166.0(2) ?
C1' O4' C4' C3' 39.6(3) yes
O3' C3' C4' O4' -156.9(3) ?
C2' C3' C4' O4' -37.8(3) yes
O3' C3' C4' C5' 80.7(4) ?
C2' C3' C4' C5' -160.3(3) ?
O4' C4' C5' O5' -65.5(3) yes
C3' C4' C5' O5' 53.6(4) yes

loop_
_cod_related_entry_id
_cod_related_entry_database
_cod_related_entry_code
1 ChemSpider 21186768
